data_7013466
loop_
_publ_author_name
'Christer B. Aaker\"oy'
'Alicia M. Beatty'
'John Desper'
'Mick O'Shea'
'Jes\'us Vald\'es-Mart\'inez'

_publ_section_title
;
 Directed assembly of dinuclear and mononuclear copper(II)-carboxylates
 into infinite 1-D motifs using isonicotinamide as a high-yielding
 supramolecular reagent
;
_journal_issue 20
_journal_name_full 'Dalton Trans.'
_journal_page_first 3956
_journal_page_last 3962
_journal_paper_doi 10.1039/b308446a
_journal_year 2003
_chemical_formula_moiety
;
C26 H24 Cu F2 N4 O8
;
_chemical_formula_sum 'C26 H24 Cu F2 N4 O8'
_chemical_formula_weight 622.03
_chemical_name_common copper(ii)bis(isonicotinamide)bis(2-fluorobenzoate)
_chemical_name_systematic
;
copper(II)bis(isonicotinamide)bis(2-fluorobenzoate)
;
_space_group_IT_number 2
_symmetry_cell_setting triclinic
_symmetry_space_group_name_Hall '-P 1'
_symmetry_space_group_name_H-M 'P -1'
_atom_sites_solution_hydrogens geom
_atom_sites_solution_primary direct
_atom_sites_solution_secondary difmap
_audit_creation_method SHELXL-97
_cell_angle_alpha 72.762(3)
_cell_angle_beta 72.803(3)
_cell_angle_gamma 77.970(3)
_cell_formula_units_Z 1
_cell_length_a 7.4814(12)
_cell_length_b 7.7279(14)
_cell_length_c 12.586(2)
_cell_measurement_reflns_used 716
_cell_measurement_temperature 203(2)
_cell_measurement_theta_max 25.3
_cell_measurement_theta_min 2.8
_cell_volume 658.07(19)
_computing_cell_refinement 'Bruker SMART'
_computing_data_collection 'Bruker SMART'
_computing_data_reduction 'Bruker SHELXTL'
_computing_molecular_graphics 'Bruker SHELXTL'
_computing_publication_material 'Bruker SHELXTL'
_computing_structure_refinement 'SHELXL-97 (Sheldrick, 1997)'
_computing_structure_solution 'SHELXS-97 (Sheldrick, 1990)'
_diffrn_ambient_temperature 203(2)
_diffrn_measured_fraction_theta_full 0.904
_diffrn_measured_fraction_theta_max 0.904
_diffrn_measurement_device_type 'CCD area detector'
_diffrn_measurement_method 'phi and omega scans'
_diffrn_radiation_monochromator graphite
_diffrn_radiation_source 'fine-focus sealed tube'
_diffrn_radiation_type MoK\a
_diffrn_radiation_wavelength 0.71073
_diffrn_reflns_av_R_equivalents 0.0184
_diffrn_reflns_av_sigmaI/netI 0.0658
_diffrn_reflns_limit_h_max 9
_diffrn_reflns_limit_h_min -9
_diffrn_reflns_limit_k_max 10
_diffrn_reflns_limit_k_min -10
_diffrn_reflns_limit_l_max 16
_diffrn_reflns_limit_l_min -16
_diffrn_reflns_number 4651
_diffrn_reflns_theta_full 28.32
_diffrn_reflns_theta_max 28.32
_diffrn_reflns_theta_min 1.75
_exptl_absorpt_coefficient_mu 0.902
_exptl_absorpt_correction_T_max 0.93
_exptl_absorpt_correction_T_min 0.77
_exptl_absorpt_correction_type multi-scan
_exptl_absorpt_process_details
;
Sheldrick, G.M. SADABS. Version 2. Multi-Scan Absorption Correction Program.
University of Gottingen, Germany, 2001
;
_exptl_crystal_colour blue
_exptl_crystal_density_diffrn 1.570
_exptl_crystal_density_method 'not measured'
_exptl_crystal_description prism
_exptl_crystal_F_000 319
_exptl_crystal_size_max 0.20
_exptl_crystal_size_mid 0.18
_exptl_crystal_size_min 0.15
_refine_diff_density_max 0.344
_refine_diff_density_min -0.340
_refine_diff_density_rms 0.066
_refine_ls_extinction_method none
_refine_ls_goodness_of_fit_ref 0.920
_refine_ls_hydrogen_treatment mixed
_refine_ls_matrix_type full
_refine_ls_number_parameters 199
_refine_ls_number_reflns 2958
_refine_ls_number_restraints 0
_refine_ls_restrained_S_all 0.920
_refine_ls_R_factor_all 0.0618
_refine_ls_R_factor_gt 0.0400
_refine_ls_shift/su_max 0.000
_refine_ls_shift/su_mean 0.000
_refine_ls_structure_factor_coef Fsqd
_refine_ls_weighting_details 'calc w=1/[\s^2^(Fo^2^)+(0.0400P)^2^+0.0000P] where P=(Fo^2^+2Fc^2^)/3'
_refine_ls_weighting_scheme calc
_refine_ls_wR_factor_gt 0.0833
_refine_ls_wR_factor_ref 0.0910
_reflns_number_gt 2088
_reflns_number_total 2958
_reflns_threshold_expression >2sigma(I)
_cod_data_source_file b308446a.txt
_cod_data_source_block 2
_cod_depositor_comments
;
The following automatic conversions were performed:
'_symmetry_cell_setting' value 'Triclinic' changed to 'triclinic'
according to '/home/saulius/struct/CIF-dictionaries/cif_core.dic'
dictionary named 'cif_core.dic' version 2.4.1 from 2010-06-29.

Automatic conversion script
Id: cif_fix_enum 1527 2010-12-29 10:47:43Z saulius 
;
_cod_original_cell_volume 658.1(2)
_cod_original_sg_symbol_H-M P-1
_cod_database_code 7013466

loop_
_symmetry_equiv_pos_as_xyz
'x, y, z'
'-x, -y, -z'

loop_
_atom_site_label
_atom_site_type_symbol
_atom_site_fract_x
_atom_site_fract_y
_atom_site_fract_z
_atom_site_U_iso_or_equiv
_atom_site_adp_type
_atom_site_occupancy
_atom_site_symmetry_multiplicity
_atom_site_calc_flag
_atom_site_refinement_flags
_atom_site_disorder_assembly
_atom_site_disorder_group
Cu1 Cu 0.5000 0.5000 0.5000 0.03132(16) Uani 1 2 d S . .
O1S O 0.7555(3) 0.5469(3) 0.59342(18) 0.0454(5) Uani 1 1 d . . .
H1S H 0.807(4) 0.465(4) 0.559(3) 0.054 Uiso 1 1 d . . .
H2S H 0.853(4) 0.615(4) 0.574(2) 0.054 Uiso 1 1 d . . .
N1 N 0.5069(3) 0.7406(3) 0.37556(17) 0.0277(5) Uani 1 1 d . . .
C2 C 0.4664(4) 0.8992(3) 0.4046(2) 0.0331(6) Uani 1 1 d . . .
H2 H 0.4378 0.8958 0.4831 0.040 Uiso 1 1 calc R . .
C3 C 0.4636(4) 1.0668(3) 0.3276(2) 0.0338(6) Uani 1 1 d . . .
H3 H 0.4364 1.1743 0.3531 0.041 Uiso 1 1 calc R . .
C4 C 0.5013(3) 1.0760(3) 0.2119(2) 0.0274(5) Uani 1 1 d . . .
C5 C 0.5447(3) 0.9113(3) 0.1808(2) 0.0327(6) Uani 1 1 d . . .
H5 H 0.5727 0.9108 0.1030 0.039 Uiso 1 1 calc R . .
C6 C 0.5467(3) 0.7497(3) 0.2633(2) 0.0312(6) Uani 1 1 d . . .
H6 H 0.5774 0.6400 0.2401 0.037 Uiso 1 1 calc R . .
O7 O 0.5585(3) 1.2518(2) 0.01925(15) 0.0446(5) Uani 1 1 d . . .
N7 N 0.4275(4) 1.4045(3) 0.1560(2) 0.0427(7) Uani 1 1 d . . .
H7A H 0.392(4) 1.409(4) 0.224(3) 0.051 Uiso 1 1 d . . .
H7B H 0.437(4) 1.489(4) 0.113(3) 0.051 Uiso 1 1 d . . .
C7 C 0.4982(3) 1.2534(3) 0.1209(2) 0.0313(6) Uani 1 1 d . . .
C11 C 0.9248(3) 0.2032(3) 0.2946(2) 0.0313(6) Uani 1 1 d . . .
F12 F 0.8999(3) 0.4679(2) 0.14724(15) 0.0751(6) Uani 1 1 d . . .
C12 C 0.9492(4) 0.2849(4) 0.1796(2) 0.0439(7) Uani 1 1 d . . .
C13 C 1.0253(4) 0.1919(4) 0.0964(3) 0.0552(8) Uani 1 1 d . . .
H13 H 1.0427 0.2540 0.0183 0.066 Uiso 1 1 calc R . .
C14 C 1.0760(4) 0.0068(4) 0.1281(3) 0.0519(8) Uani 1 1 d . . .
H14 H 1.1272 -0.0598 0.0720 0.062 Uiso 1 1 calc R . .
C15 C 1.0514(4) -0.0807(4) 0.2427(3) 0.0481(8) Uani 1 1 d . . .
H15 H 1.0843 -0.2080 0.2649 0.058 Uiso 1 1 calc R . .
C16 C 0.9795(3) 0.0160(4) 0.3248(2) 0.0401(7) Uani 1 1 d . . .
H16 H 0.9671 -0.0454 0.4027 0.048 Uiso 1 1 calc R . .
O17 O 0.6680(2) 0.3826(2) 0.38486(14) 0.0322(4) Uani 1 1 d . . .
C17 C 0.8341(3) 0.3050(3) 0.3854(2) 0.0306(6) Uani 1 1 d . . .
O18 O 0.9189(2) 0.2986(3) 0.45810(16) 0.0426(5) Uani 1 1 d . . .

loop_
_atom_site_aniso_label
_atom_site_aniso_U_11
_atom_site_aniso_U_22
_atom_site_aniso_U_33
_atom_site_aniso_U_23
_atom_site_aniso_U_13
_atom_site_aniso_U_12
Cu1 0.0454(3) 0.0169(2) 0.0230(3) -0.00080(18) -0.0017(2) -0.00169(19)
O1S 0.0377(11) 0.0462(13) 0.0510(14) -0.0183(11) -0.0025(10) -0.0068(9)
N1 0.0371(11) 0.0190(10) 0.0232(11) -0.0024(9) -0.0052(9) -0.0037(9)
C2 0.0553(15) 0.0222(13) 0.0210(13) -0.0038(11) -0.0080(12) -0.0081(12)
C3 0.0545(16) 0.0186(12) 0.0278(14) -0.0047(11) -0.0096(13) -0.0063(11)
C4 0.0352(12) 0.0211(12) 0.0231(13) -0.0035(10) -0.0051(11) -0.0041(10)
C5 0.0503(15) 0.0244(13) 0.0178(13) -0.0045(11) -0.0044(12) -0.0004(11)
C6 0.0435(14) 0.0214(13) 0.0258(14) -0.0074(11) -0.0053(12) -0.0005(11)
O7 0.0796(13) 0.0231(10) 0.0214(10) -0.0014(8) -0.0063(10) -0.0009(9)
N7 0.0763(17) 0.0180(12) 0.0225(13) 0.0000(10) -0.0046(13) -0.0010(12)
C7 0.0453(14) 0.0206(13) 0.0242(14) -0.0017(11) -0.0084(12) -0.0021(11)
C11 0.0313(12) 0.0291(14) 0.0303(14) -0.0091(12) -0.0036(11) -0.0009(11)
F12 0.1182(16) 0.0332(10) 0.0406(11) 0.0009(9) 0.0078(11) 0.0065(10)
C12 0.0528(17) 0.0318(16) 0.0362(17) -0.0085(14) 0.0004(14) 0.0008(13)
C13 0.069(2) 0.053(2) 0.0297(16) -0.0097(15) -0.0004(15) 0.0023(16)
C14 0.0579(18) 0.053(2) 0.0448(19) -0.0303(17) -0.0075(15) 0.0097(15)
C15 0.0550(17) 0.0338(16) 0.054(2) -0.0211(15) -0.0150(16) 0.0135(14)
C16 0.0473(15) 0.0327(15) 0.0373(16) -0.0096(13) -0.0123(13) 0.0046(12)
O17 0.0409(9) 0.0211(9) 0.0256(10) -0.0024(8) -0.0027(8) 0.0021(7)
C17 0.0398(14) 0.0189(12) 0.0282(14) -0.0020(11) -0.0042(12) -0.0055(11)
O18 0.0468(10) 0.0447(12) 0.0415(12) -0.0184(10) -0.0098(10) -0.0078(9)

loop_
_atom_type_symbol
_atom_type_description
_atom_type_scat_dispersion_real
_atom_type_scat_dispersion_imag
_atom_type_scat_source
C C 0.0033 0.0016 'International Tables Vol C Tables 4.2.6.8 and 6.1.1.4'
H H 0.0000 0.0000 'International Tables Vol C Tables 4.2.6.8 and 6.1.1.4'
N N 0.0061 0.0033 'International Tables Vol C Tables 4.2.6.8 and 6.1.1.4'
O O 0.0106 0.0060 'International Tables Vol C Tables 4.2.6.8 and 6.1.1.4'
F F 0.0171 0.0103 'International Tables Vol C Tables 4.2.6.8 and 6.1.1.4'
Cu Cu 0.3201 1.2651 'International Tables Vol C Tables 4.2.6.8 and 6.1.1.4'

loop_
_geom_angle_atom_site_label_1
_geom_angle_atom_site_label_2
_geom_angle_atom_site_label_3
_geom_angle
_geom_angle_site_symmetry_1
_geom_angle_site_symmetry_3
_geom_angle_publ_flag
O17 Cu1 O17 180.00(8) . 2_666 ?
O17 Cu1 N1 92.08(7) . 2_666 ?
O17 Cu1 N1 87.91(7) 2_666 2_666 ?
O17 Cu1 N1 87.91(7) . . ?
O17 Cu1 N1 92.09(7) 2_666 . ?
N1 Cu1 N1 180.0 2_666 . ?
C2 N1 C6 116.5(2) . . ?
C2 N1 Cu1 120.08(17) . . ?
C6 N1 Cu1 123.35(16) . . ?
N1 C2 C3 124.2(2) . . ?
C2 C3 C4 119.2(2) . . ?
C3 C4 C5 116.9(2) . . ?
C3 C4 C7 123.2(2) . . ?
C5 C4 C7 119.9(2) . . ?
C6 C5 C4 120.1(2) . . ?
N1 C6 C5 123.0(2) . . ?
O7 C7 N7 123.4(2) . . ?
O7 C7 C4 119.4(2) . . ?
N7 C7 C4 117.2(2) . . ?
C12 C11 C16 116.7(2) . . ?
C12 C11 C17 122.9(2) . . ?
C16 C11 C17 120.3(2) . . ?
F12 C12 C13 118.6(3) . . ?
F12 C12 C11 118.1(2) . . ?
C13 C12 C11 123.3(3) . . ?
C12 C13 C14 119.1(3) . . ?
C13 C14 C15 119.4(3) . . ?
C16 C15 C14 120.6(3) . . ?
C15 C16 C11 120.9(3) . . ?
C17 O17 Cu1 125.86(17) . . ?
O18 C17 O17 125.3(2) . . ?
O18 C17 C11 119.5(2) . . ?
O17 C17 C11 115.1(2) . . ?

loop_
_geom_bond_atom_site_label_1
_geom_bond_atom_site_label_2
_geom_bond_distance
_geom_bond_site_symmetry_2
_geom_bond_publ_flag
Cu1 O17 1.9312(16) . ?
Cu1 O17 1.9312(16) 2_666 ?
Cu1 N1 2.0444(19) 2_666 ?
Cu1 N1 2.0445(19) . ?
N1 C2 1.331(3) . ?
N1 C6 1.339(3) . ?
C2 C3 1.369(3) . ?
C3 C4 1.382(3) . ?
C4 C5 1.388(3) . ?
C4 C7 1.504(3) . ?
C5 C6 1.368(3) . ?
O7 C7 1.228(3) . ?
N7 C7 1.323(3) . ?
C11 C12 1.370(4) . ?
C11 C16 1.387(3) . ?
C11 C17 1.497(3) . ?
F12 C12 1.353(3) . ?
C12 C13 1.364(4) . ?
C13 C14 1.369(4) . ?
C14 C15 1.374(4) . ?
C15 C16 1.370(4) . ?
O17 C17 1.263(3) . ?
C17 O18 1.243(3) . ?

loop_
_geom_hbond_atom_site_label_D
_geom_hbond_atom_site_label_H
_geom_hbond_atom_site_label_A
_geom_hbond_distance_DH
_geom_hbond_distance_HA
_geom_hbond_distance_DA
_geom_hbond_angle_DHA
_geom_hbond_site_symmetry_A
O1S H1S O18 0.83(3) 1.97(3) 2.794(3) 171(3) .
O1S H2S O18 0.92(3) 1.85(3) 2.757(3) 167(3) 2_766
N7 H7A O1S 0.83(3) 2.33(3) 3.145(3) 170(3) 2_676
N7 H7B O7 0.71(3) 2.19(3) 2.905(3) 175(3) 2_685

loop_
_geom_torsion_atom_site_label_1
_geom_torsion_atom_site_label_2
_geom_torsion_atom_site_label_3
_geom_torsion_atom_site_label_4
_geom_torsion
_geom_torsion_site_symmetry_1
_geom_torsion_site_symmetry_2
_geom_torsion_site_symmetry_3
_geom_torsion_site_symmetry_4
_geom_torsion_publ_flag
O17 Cu1 N1 C2 -157.26(19) . . . . ?
O17 Cu1 N1 C2 22.74(19) 2_666 . . . ?
N1 Cu1 N1 C2 -87(66) 2_666 . . . ?
O17 Cu1 N1 C6 24.36(19) . . . . ?
O17 Cu1 N1 C6 -155.64(19) 2_666 . . . ?
N1 Cu1 N1 C6 94(66) 2_666 . . . ?
C6 N1 C2 C3 -0.1(4) . . . . ?
Cu1 N1 C2 C3 -178.60(19) . . . . ?
N1 C2 C3 C4 1.3(4) . . . . ?
C2 C3 C4 C5 -1.5(4) . . . . ?
C2 C3 C4 C7 178.9(2) . . . . ?
C3 C4 C5 C6 0.7(4) . . . . ?
C7 C4 C5 C6 -179.7(2) . . . . ?
C2 N1 C6 C5 -0.8(4) . . . . ?
Cu1 N1 C6 C5 177.67(18) . . . . ?
C4 C5 C6 N1 0.5(4) . . . . ?
C3 C4 C7 O7 169.9(2) . . . . ?
C5 C4 C7 O7 -9.7(4) . . . . ?
C3 C4 C7 N7 -10.9(4) . . . . ?
C5 C4 C7 N7 169.6(3) . . . . ?
C16 C11 C12 F12 -179.0(2) . . . . ?
C17 C11 C12 F12 4.4(4) . . . . ?
C16 C11 C12 C13 -0.9(4) . . . . ?
C17 C11 C12 C13 -177.5(3) . . . . ?
F12 C12 C13 C14 179.8(3) . . . . ?
C11 C12 C13 C14 1.8(5) . . . . ?
C12 C13 C14 C15 -0.8(5) . . . . ?
C13 C14 C15 C16 -1.0(5) . . . . ?
C14 C15 C16 C11 1.9(4) . . . . ?
C12 C11 C16 C15 -1.0(4) . . . . ?
C17 C11 C16 C15 175.7(2) . . . . ?
O17 Cu1 O17 C17 -46(100) 2_666 . . . ?
N1 Cu1 O17 C17 -63.45(19) 2_666 . . . ?
N1 Cu1 O17 C17 116.55(19) . . . . ?
Cu1 O17 C17 O18 -3.2(3) . . . . ?
Cu1 O17 C17 C11 172.19(15) . . . . ?
C12 C11 C17 O18 -126.0(3) . . . . ?
C16 C11 C17 O18 57.4(3) . . . . ?
C12 C11 C17 O17 58.3(3) . . . . ?
C16 C11 C17 O17 -118.2(3) . . . . ?
